data_2011651
loop_
_publ_author_name
'Sato, Shoichi'
'Yamazaki, Takashi'
'Shinohara, Noriyasu'
'Kitazume, Tomoya'

_publ_section_title (<i>S</i>)-4-Benzyl-3-[(<i>R</i>)-4,4,4-trifluoro-3-(4-methoxyphenyl)butanoyl]-1,3-oxazolidin-2-one
_journal_issue 12
_journal_name_full 'Acta Crystallographica Section C'
_journal_page_first e592
_journal_page_last e593
_journal_paper_doi 10.1107/S0108270100015717
_journal_volume 56
_journal_year 2000
_chemical_formula_moiety 'C21 H20 F3 N1 O4'
_chemical_formula_sum 'C21 H20 F3 N O4'
_chemical_formula_weight 407.39
_space_group_IT_number 19
_symmetry_cell_setting orthorhombic
_symmetry_space_group_name_Hall 'P 2ac 2ab'
_symmetry_space_group_name_H-M 'P 21 21 21'
_cell_angle_alpha 90
_cell_angle_beta 90
_cell_angle_gamma 90
_cell_formula_units_Z 4
_cell_length_a 13.115(3)
_cell_length_b 24.305(3)
_cell_length_c 6.388(3)
_cell_measurement_reflns_used 25
_cell_measurement_temperature 298.2
_cell_measurement_theta_max 17.2
_cell_measurement_theta_min 14.6
_cell_volume 2036.2(11)
_computing_cell_refinement 'MSC/AFC Diffractometer Control'
_computing_data_collection 'MSC/AFC Diffractometer Control (Rigaku, 1991)'
_computing_data_reduction 'teXsan (Molecular Structure Corporation, 1998)'
_computing_molecular_graphics 'ORTEP-II (Johnson, 1976)'
_computing_publication_material teXsan
_computing_structure_refinement teXsan
_computing_structure_solution 'MULTAN88 (Debaedemaeker et al., 1985)'
_diffrn_measured_fraction_theta_full .9985
_diffrn_measured_fraction_theta_max .9985
_diffrn_measurement_device_type 'Rigaku AFC-5R'
_diffrn_measurement_method \w-2\q
_diffrn_radiation_type MoK\a
_diffrn_radiation_wavelength .7107
_diffrn_reflns_av_R_equivalents .017
_diffrn_reflns_limit_h_max 17
_diffrn_reflns_limit_h_min 0
_diffrn_reflns_limit_k_max 31
_diffrn_reflns_limit_k_min 0
_diffrn_reflns_limit_l_max 8
_diffrn_reflns_limit_l_min 0
_diffrn_reflns_number 2716
_diffrn_reflns_theta_full 27.51
_diffrn_reflns_theta_max 27.51
_diffrn_standards_decay_% .27
_diffrn_standards_interval_count 150
_diffrn_standards_number 4
_exptl_absorpt_coefficient_mu .110
_exptl_absorpt_correction_T_max .999
_exptl_absorpt_correction_T_min .865
_exptl_absorpt_correction_type '\y scan'
_exptl_absorpt_process_details '(North et al., 1968)'
_exptl_crystal_colour colourless
_exptl_crystal_density_diffrn 1.329
_exptl_crystal_density_method 'not measured'
_exptl_crystal_description plate
_exptl_crystal_size_max .70
_exptl_crystal_size_mid .50
_exptl_crystal_size_min .30
_refine_diff_density_max .15
_refine_diff_density_min -.12
_refine_ls_abs_structure_details
;
From the configuration of C14 in the starting material.
;
_refine_ls_extinction_coef .007(2)
_refine_ls_extinction_method 'Zachariasen (1967), type 2, Gaussian isotropic'
_refine_ls_goodness_of_fit_ref 1.998
_refine_ls_hydrogen_treatment refU
_refine_ls_number_parameters 275
_refine_ls_number_reflns 2689
_refine_ls_R_factor_gt .0483
_refine_ls_shift/su_max .0002
_refine_ls_structure_factor_coef Fsqd
_refine_ls_weighting_details 'w = 1/[\s^2^(Fo^2^) + 0.00160(Fo^2^)^2^]'
_refine_ls_weighting_scheme calc
_refine_ls_wR_factor_ref .1371
_reflns_number_gt 1619
_reflns_number_total 2641
_reflns_threshold_expression F^2^>2\s(F^2^)
_cod_data_source_file qa0448.cif
_cod_data_source_block I
_cod_original_formula_sum 'C21 H20 F3 N1 O4'
_cod_database_code 2011651
_cod_database_fobs_code 2011651

loop_
_symmetry_equiv_pos_as_xyz
x,y,z
1/2-x,-y,1/2+z
1/2+x,1/2-y,-z
-x,1/2+y,1/2-z

loop_
_atom_site_label
_atom_site_fract_x
_atom_site_fract_y
_atom_site_fract_z
_atom_site_U_iso_or_equiv
_atom_site_adp_type
_atom_site_calc_flag
_atom_site_refinement_flags
_atom_site_occupancy
_atom_site_disorder_assembly
_atom_site_disorder_group
_atom_site_type_symbol
F1 .5820(2) .43820(10) -.0826(5) .1190(10) Uani d . 1.00 . . F
F2 .5398(3) .50701(10) .1035(7) .1410(10) Uani d . 1.00 . . F
F3 .6764(2) .46170(10) .1701(7) .1470(10) Uani d . 1.00 . . F
O1 .0955(2) .42710(10) .1082(6) .0943(10) Uani d . 1.00 . . O
O2 .5027(2) .35420(10) .6123(4) .0917(9) Uani d . 1.00 . . O
O3 .6361(2) .25530(10) .1562(4) .0825(8) Uani d . 1.00 . . O
O4 .6372(2) .19570(10) .4195(4) .0888(9) Uani d . 1.00 . . O
N1 .5662(2) .27630(10) .4795(4) .0610(7) Uani d . 1.00 . . N
C1 .0548(4) .4043(3) -.0740(10) .124(2) Uani d . 1.00 . . C
C2 .1990(3) .42380(10) .1358(7) .0740(10) Uani d . 1.00 . . C
C3 .2383(3) .44710(10) .3165(7) .0790(10) Uani d . 1.00 . . C
C4 .3408(3) .44520(10) .3562(6) .0750(10) Uani d . 1.00 . . C
C5 .4075(3) .42040(10) .2182(6) .0666(10) Uani d . 1.00 . . C
C6 .3677(3) .39780(10) .0384(6) .0780(10) Uani d . 1.00 . . C
C7 .2644(3) .3988(2) -.0035(7) .0810(10) Uani d . 1.00 . . C
C8 .5214(3) .41990(10) .2639(6) .0770(10) Uani d . 1.00 . . C
C9 .5790(4) .4561(2) .1110(10) .101(2) Uani d . 1.00 . . C
C10 .5673(3) .3619(2) .2640(6) .0710(10) Uani d . 1.00 . . C
C11 .5418(2) .33210(10) .4623(5) .0639(9) Uani d . 1.00 . . C
C12 .6155(3) .2442(2) .3326(6) .0659(10) Uani d . 1.00 . . C
C13 .6071(3) .1939(2) .6363(6) .0870(10) Uani d . 1.00 . . C
C14 .5476(3) .2469(2) .6752(5) .0780(10) Uani d . 1.00 . . C
C15 .4339(3) .2365(2) .7193(6) .0850(10) Uani d . 1.00 . . C
C16 .3780(2) .2053(2) .5523(6) .0730(10) Uani d . 1.00 . . C
C17 .3464(2) .2324(2) .3743(7) .0880(10) Uani d . 1.00 . . C
C18 .2966(3) .2048(4) .2160(7) .129(2) Uani d . 1.00 . . C
C19 .2783(4) .1495(5) .2360(10) .149(3) Uani d . 1.00 . . C
C20 .3096(4) .1211(3) .409(2) .137(3) Uani d . 1.00 . . C
C21 .3587(3) .1494(2) .5710(10) .111(2) Uani d . 1.00 . . C
H1a .0569 .3623 -.1217 .1469 Uiso d . 1.00 . . H
H1b .0020 .4167 -.0983 .1469 Uiso d . 1.00 . . H
H1c .0966 .4213 -.1815 .1469 Uiso d . 1.00 . . H
H3 .1965 .4657 .4357 .110(10) Uiso d . 1.00 . . H
H4 .3792 .4607 .4941 .130(10) Uiso d . 1.00 . . H
H6 .4156 .3829 -.0596 .110(10) Uiso d . 1.00 . . H
H7 .2384 .3826 -.1284 .110(10) Uiso d . 1.00 . . H
H8 .5227 .4356 .4050 .065(9) Uiso d . 1.00 . . H
H10a .5656 .3452 .1470 .064(9) Uiso d . 1.00 . . H
H10b .6481 .3634 .2505 .080(10) Uiso d . 1.00 . . H
H13a .6670 .1942 .6961 .090(10) Uiso d . 1.00 . . H
H13b .5517 .1542 .6558 .100(10) Uiso d . 1.00 . . H
H14 .5771 .2597 .8009 .100(10) Uiso d . 1.00 . . H
H15a .4291 .2166 .8459 .110(10) Uiso d . 1.00 . . H
H15b .4020 .2715 .7349 .110(10) Uiso d . 1.00 . . H
H17 .3580 .2713 .3611 .1051 Uiso d . 1.00 . . H
H18 .2747 .2222 .0916 .1629 Uiso d . 1.00 . . H
H19 .2436 .1276 .1333 .1900 Uiso d . 1.00 . . H
H20 .2991 .0814 .4275 .1637 Uiso d . 1.00 . . H
H21 .3816 .1300 .6976 .1350 Uiso d . 1.00 . . H

loop_
_atom_site_aniso_label
_atom_site_aniso_U_11
_atom_site_aniso_U_22
_atom_site_aniso_U_33
_atom_site_aniso_U_12
_atom_site_aniso_U_13
_atom_site_aniso_U_23
F1 .142(2) .093(2) .122(2) -.008(2) .053(2) .004(2)
F2 .156(2) .0610(10) .206(3) -.0050(10) .059(2) .000(2)
F3 .106(2) .124(2) .210(4) -.042(2) .027(2) .001(3)
O1 .084(2) .085(2) .115(2) .0050(10) .001(2) .013(2)
O2 .108(2) .102(2) .065(2) .005(2) .021(2) -.0240(10)
O3 .110(2) .087(2) .0500(10) .0220(10) .0130(10) -.0010(10)
O4 .102(2) .091(2) .074(2) .0270(10) .0040(10) .0180(10)
N1 .0590(10) .082(2) .0420(10) .0050(10) -.0010(10) -.0030(10)
C1 .115(4) .129(4) .128(5) -.008(3) -.022(4) .018(4)
C2 .084(2) .052(2) .087(3) .004(2) .012(2) .012(2)
C3 .092(3) .064(2) .082(3) .008(2) .022(2) -.010(2)
C4 .084(2) .063(2) .078(2) .001(2) .018(2) -.016(2)
C5 .080(2) .047(2) .073(2) -.0020(10) .017(2) -.007(2)
C6 .096(3) .068(2) .071(2) .006(2) .021(2) -.011(2)
C7 .095(3) .074(2) .073(2) .002(2) .009(2) -.002(2)
C8 .085(2) .066(2) .081(2) -.008(2) .020(2) -.022(2)
C9 .099(3) .063(2) .143(5) -.012(2) .022(3) -.010(3)
C10 .075(2) .076(2) .063(2) -.001(2) .012(2) -.014(2)
C11 .058(2) .080(2) .054(2) -.004(2) .005(2) -.016(2)
C12 .072(2) .076(2) .050(2) .011(2) -.005(2) -.002(2)
C13 .069(2) .124(3) .068(2) .007(2) -.008(2) .030(2)
C14 .072(2) .117(3) .043(2) .001(2) -.004(2) .009(2)
C15 .079(2) .123(3) .053(2) -.006(2) .012(2) .007(2)
C16 .055(2) .102(3) .062(2) .008(2) .010(2) .003(2)
C17 .046(2) .139(4) .079(3) .003(2) .003(2) .008(3)
C18 .049(2) .266(9) .072(3) -.002(3) .000(2) -.012(4)
C19 .062(3) .230(9) .154(7) -.008(4) .008(4) -.090(7)
C20 .076(3) .127(5) .207(8) -.008(3) .011(4) -.052(5)
C21 .073(2) .107(4) .151(5) .000(2) .007(3) .009(4)

loop_
_atom_type_symbol
_atom_type_description
_atom_type_scat_dispersion_real
_atom_type_scat_dispersion_imag
_atom_type_scat_source
C C .003 .002
;International Tables for Crystallography
(1992, Vol. C, Tables 4.2.6.8 and 6.1.1.1)
;
H H .000 .000
;International Tables for Crystallography
(1992, Vol. C, Table 6.1.1.2)
;
N N .006 .003
;International Tables for Crystallography
(1992, Vol. C, Tables 4.2.6.8 and 6.1.1.1)
;
O O .011 .006
;International Tables for Crystallography
(1992, Vol. C, Tables 4.2.6.8 and 6.1.1.1)
;
F F .017 .010
;International Tables for Crystallography
(1992, Vol. C, Tables 4.2.6.8 and 6.1.1.1)
;

loop_
_geom_angle_atom_site_label_1
_geom_angle_atom_site_label_2
_geom_angle_atom_site_label_3
_geom_angle
_geom_angle_publ_flag
C1 O1 C2 117.6(4) yes
C12 O4 C13 111.6(3) yes
C11 N1 C12 127.0(3) yes
C11 N1 C14 120.3(3) yes
C12 N1 C14 112.6(3) yes
O1 C1 H1a 127.6(5) no
O1 C1 H1b 111.1(7) no
O1 C1 H1c 101.9(5) no
H1a C1 H1b 109.7(6) no
H1a C1 H1c 100.8(6) no
H1b C1 H1c 101.3(6) no
O1 C2 C3 116.8(4) yes
O1 C2 C7 124.0(4) yes
C3 C2 C7 119.2(4) yes
C2 C3 C4 120.4(3) yes
C2 C3 H3 126.2(4) no
C4 C3 H3 113.3(4) no
C3 C4 C5 121.2(4) yes
C3 C4 H4 126.7(4) no
C5 C4 H4 112.1(3) no
C4 C5 C6 117.9(3) yes
C4 C5 C8 120.2(3) yes
C6 C5 C8 121.9(3) yes
C5 C6 C7 121.7(3) yes
C5 C6 H6 116.6(4) no
C7 C6 H6 121.6(4) no
C2 C7 C6 119.6(4) yes
C2 C7 H7 120.1(4) no
C6 C7 H7 120.3(4) no
C5 C8 C9 111.1(4) yes
C5 C8 C10 113.2(3) yes
C5 C8 H8 100.9(3) no
C9 C8 C10 109.8(3) yes
C9 C8 H8 111.0(4) no
C10 C8 H8 110.6(4) no
F1 C9 F2 106.6(5) yes
F1 C9 F3 105.8(5) yes
F1 C9 C8 115.5(4) yes
F2 C9 F3 106.4(4) yes
F2 C9 C8 111.5(4) yes
F3 C9 C8 110.5(5) yes
C8 C10 C11 111.0(3) yes
C8 C10 H10a 115.4(4) no
C8 C10 H10b 111.1(3) no
C11 C10 H10a 120.3(4) no
C11 C10 H10b 107.9(3) no
H10a C10 H10b 88.4(3) no
O2 C11 N1 117.7(3) yes
O2 C11 C10 123.2(3) yes
N1 C11 C10 119.0(3) yes
O3 C12 O4 123.0(3) yes
O3 C12 N1 128.6(3) yes
O4 C12 N1 108.4(3) yes
O4 C13 C14 105.7(3) yes
O4 C13 H13a 100.0(4) no
O4 C13 H13b 106.7(4) no
C14 C13 H13a 112.4(5) no
C14 C13 H13b 110.3(3) no
H13a C13 H13b 120.0(4) no
N1 C14 C13 100.8(3) yes
N1 C14 C15 113.5(3) yes
N1 C14 H14 119.8(4) no
C13 C14 C15 112.7(4) yes
C13 C14 H14 102.0(3) no
C15 C14 H14 107.2(3) no
C14 C15 C16 115.3(3) yes
C14 C15 H15a 107.8(3) no
C14 C15 H15b 107.3(4) no
C16 C15 H15a 108.6(4) no
C16 C15 H15b 108.0(3) no
H15a C15 H15b 109.7(4) no
C15 C16 C17 119.6(4) yes
C15 C16 C21 121.4(4) yes
C17 C16 C21 119.0(4) yes
C16 C17 C18 121.0(5) yes
C16 C17 H17 119.6(4) no
C18 C17 H17 119.4(5) no
C17 C18 C19 119.5(6) yes
C17 C18 H18 122.8(9) no
C19 C18 H18 117.7(8) no
C18 C19 C20 121.2(6) yes
C18 C19 H19 124.0(10) no
C20 C19 H19 114.0(10) no
C19 C20 C21 119.3(6) yes
C19 C20 H20 123.7(9) no
C21 C20 H20 117.1(9) no
C16 C21 C20 119.9(6) yes
C16 C21 H21 119.1(6) no
C20 C21 H21 120.9(6) no

loop_
_geom_bond_atom_site_label_1
_geom_bond_atom_site_label_2
_geom_bond_site_symmetry_1
_geom_bond_site_symmetry_2
_geom_bond_distance
_geom_bond_publ_flag
F1 C9 . . 1.310(6) yes
F2 C9 . . 1.340(5) yes
F3 C9 . . 1.339(6) yes
O1 C1 . . 1.392(7) yes
O1 C2 . . 1.372(5) yes
O2 C11 . . 1.213(4) yes
O3 C12 . . 1.190(4) yes
O4 C12 . . 1.334(4) yes
O4 C13 . . 1.441(5) yes
N1 C11 . . 1.397(4) yes
N1 C12 . . 1.380(4) yes
N1 C14 . . 1.460(4) yes
C1 H1a . . 1.07 no
C1 H1b . . .77 no
C1 H1c . . .97 no
C2 C3 . . 1.384(6) yes
C2 C7 . . 1.377(6) yes
C3 C4 . . 1.368(5) yes
C3 H3 . . 1.04 no
C4 C5 . . 1.380(5) yes
C4 H4 . . 1.08 no
C5 C6 . . 1.377(5) yes
C5 C8 . . 1.523(5) yes
C6 C7 . . 1.382(6) yes
C6 H6 . . .96 no
C7 H7 . . .95 no
C8 C9 . . 1.518(6) yes
C8 C10 . . 1.531(5) yes
C8 H8 . . .980 no
C10 C11 . . 1.498(5) yes
C10 H10a . . .85 no
C10 H10b . . 1.06 no
C13 C14 . . 1.526(6) yes
C13 H13a . . .87 no
C13 H13b . . 1.21 no
C14 C15 . . 1.539(5) yes
C14 H14 . . .94 no
C15 C16 . . 1.499(6) yes
C15 H15a . . .94 no
C15 H15b . . .95 no
C16 C17 . . 1.378(6) yes
C16 C21 . . 1.388(6) yes
C17 C18 . . 1.378(8) yes
C17 H17 . . .96 no
C18 C19 . . 1.370(10) yes
C18 H18 . . .94 no
C19 C20 . . 1.360(10) yes
C19 H19 . . .960 no
C20 C21 . . 1.403(9) yes
C20 H20 . . .98 no
C21 H21 . . .98 no

loop_
_geom_contact_atom_site_label_1
_geom_contact_atom_site_label_2
_geom_contact_distance
_geom_contact_site_symmetry_2
_geom_contact_publ_flag
F1 O2 3.008(4) 1_554 no
F1 C19 3.483(8) 3_555 no
F2 C1 3.231(7) 2_565 no
F2 C20 3.406(7) 4_655 no
O1 C13 3.367(5) 3_456 no
O1 C4 3.595(5) 2_564 no
O2 C6 3.415(4) 1_556 no
O3 C14 3.290(4) 1_554 no
O3 C18 3.321(6) 3_555 no
O4 C1 3.459(8) 3_555 no
O4 C17 3.509(5) 3_556 no
C2 C13 3.429(6) 3_456 no
C14 C18 3.539(6) 3_556 no

loop_
_geom_torsion_atom_site_label_1
_geom_torsion_atom_site_label_2
_geom_torsion_atom_site_label_3
_geom_torsion_atom_site_label_4
_geom_torsion
_geom_torsion_publ_flag
F1 C9 C8 C5 -69.0(5) no
F1 C9 C8 C10 57.0(6) no
F2 C9 C8 C5 52.9(5) no
F2 C9 C8 C10 178.9(4) no
F3 C9 C8 C5 171.0(4) no
F3 C9 C8 C10 -63.0(5) no
O1 C2 C3 C4 179.6(3) no
O1 C2 C7 C6 179.8(4) no
O2 C11 N1 C12 -176.4(3) no
O2 C11 N1 C14 -1.9(4) no
O2 C11 C10 C8 -9.7(5) no
O3 C12 O4 C13 178.0(4) no
O3 C12 N1 C11 -9.6(6) no
O3 C12 N1 C14 175.5(4) no
O4 C12 N1 C11 171.2(3) no
O4 C12 N1 C14 -3.6(4) no
O4 C13 C14 N1 -8.8(4) no
O4 C13 C14 C15 112.6(3) no
N1 C11 C10 C8 172.0(3) no
N1 C12 O4 C13 -2.8(4) no
N1 C14 C15 C16 57.0(5) no
C1 O1 C2 C3 179.5(4) no
C1 O1 C2 C7 -.9(5) no
C2 C3 C4 C5 .1(6) no
C2 C7 C6 C5 1.0(6) no
C3 C2 C7 C6 -.5(5) no
C3 C4 C5 C6 .3(5) no
C3 C4 C5 C8 178.9(3) no
C4 C3 C2 C7 .0(5) no
C4 C5 C6 C7 -.9(5) no
C4 C5 C8 C9 -111.3(4) no
C4 C5 C8 C10 124.7(4) no
C5 C8 C10 C11 -76.9(4) no
C6 C5 C8 C9 67.2(4) no
C6 C5 C8 C10 -56.8(5) no
C7 C6 C5 C8 -179.4(4) no
C9 C8 C10 C11 158.3(3) no
C10 C11 N1 C12 2.0(5) no
C10 C11 N1 C14 176.5(3) no
C11 N1 C14 C13 -167.5(3) no
C11 N1 C14 C15 71.7(4) no
C12 O4 C13 C14 7.6(4) no
C12 N1 C14 C13 7.8(4) no
C12 N1 C14 C15 -113.1(4) no
C13 C14 C15 C16 -56.8(5) no
C14 C15 C16 C17 -79.1(5) no
C14 C15 C16 C21 99.8(4) no
C15 C16 C17 C18 178.7(3) no
C15 C16 C21 C20 -177.6(4) no
C16 C17 C18 C19 .0(6) no
C16 C21 C20 C19 -2.1(8) no
C17 C16 C21 C20 1.3(6) no
C17 C18 C19 C20 -.8(8) no
C18 C17 C16 C21 -.3(5) no
C18 C19 C20 C21 1.9(9) no

loop_
_cod_related_entry_id
_cod_related_entry_database
_cod_related_entry_code
1 ChemSpider 21105824
